data_7150206
loop_
_publ_author_name
'Loren, Jon C.'
'Gantzel, Peter'
'Linden, Anthony'
'Siegel, Jay S.'

_publ_section_title
;
 Synthesis of achiral and racemic catenanes based on terpyridine and a
 directionalized terpyridine mimic, pyridyl-phenanthroline.
;
_journal_issue 17
_journal_name_full 'Organic &amp; biomolecular chemistry'
_journal_page_first 3105
_journal_page_last 3116
_journal_paper_doi 10.1039/b506101f
_journal_volume 3
_journal_year 2005
_chemical_formula_moiety 'C66 H62 Fe N6 O4 2+, 2(F6 P 1-), H2 O'
_chemical_formula_sum 'C66 H64 F12 Fe N6 O5 P2'
_chemical_formula_weight 1367.02
_chemical_name_systematic
;
?
;
_space_group_IT_number 60
_symmetry_cell_setting orthorhombic
_symmetry_Int_Tables_number 60
_symmetry_space_group_name_Hall '-P 2n 2ab'
_symmetry_space_group_name_H-M 'P b c n'
_atom_sites_solution_hydrogens geom
_atom_sites_solution_primary direct
_atom_sites_solution_secondary difmap
_audit_creation_date 03-02-26
_audit_creation_method SHELXL-97
_cell_angle_alpha 90.00
_cell_angle_beta 90.00
_cell_angle_gamma 90.00
_cell_formula_units_Z 4
_cell_length_a 23.3906(5)
_cell_length_b 11.4829(2)
_cell_length_c 23.2945(6)
_cell_measurement_reflns_used 110335
_cell_measurement_temperature 160(1)
_cell_measurement_theta_max 25.0
_cell_measurement_theta_min 2.0
_cell_volume 6256.7(2)
_computing_cell_refinement 'DENZO-SMN (Otwinowski & Minor, 1997)'
_computing_data_collection 'COLLECT (Nonius, 2000)'
_computing_data_reduction 'DENZO-SMN and SCALEPACK (Otwinowski & Minor, 1997)'
_computing_molecular_graphics 'ORTEPII (Johnson, 1976)'
_computing_publication_material 'SHELXL97 and PLATON (Spek, 2002)'
_computing_structure_refinement 'SHELXL97 (Sheldrick, 1997)'
_computing_structure_solution 'SIR92 (Altomare et al., 1994)'
_diffrn_ambient_temperature 160(1)
_diffrn_detector '65 mm CCD camera on \k goniostat'
_diffrn_detector_area_resol_mean 9
_diffrn_measured_fraction_theta_full 0.997
_diffrn_measured_fraction_theta_max 0.997
_diffrn_measurement_device_type 'Nonius KappaCCD area-detector diffractometer'
_diffrn_measurement_method '\f and \w scans with \k offsets'
_diffrn_radiation_monochromator 'horizontally mounted graphite crystal'
_diffrn_radiation_source 'Nonius FR590 sealed tube generator'
_diffrn_radiation_type 'Mo K\a'
_diffrn_radiation_wavelength 0.71073
_diffrn_reflns_av_R_equivalents 0.1679
_diffrn_reflns_av_sigmaI/netI 0.0814
_diffrn_reflns_limit_h_max 27
_diffrn_reflns_limit_h_min -27
_diffrn_reflns_limit_k_max 13
_diffrn_reflns_limit_k_min -13
_diffrn_reflns_limit_l_max 27
_diffrn_reflns_limit_l_min -25
_diffrn_reflns_number 75497
_diffrn_reflns_theta_full 24.99
_diffrn_reflns_theta_max 24.99
_diffrn_reflns_theta_min 2.16
_diffrn_standards_decay_% 0
_diffrn_standards_number 0
_exptl_absorpt_coefficient_mu 0.384
_exptl_absorpt_correction_T_max 0.994
_exptl_absorpt_correction_T_min 0.857
_exptl_absorpt_correction_type multi-scan
_exptl_absorpt_process_details '(Blessing, 1995)'
_exptl_crystal_colour 'dark red'
_exptl_crystal_density_diffrn 1.451
_exptl_crystal_density_method 'not measured'
_exptl_crystal_description prism
_exptl_crystal_F_000 2824
_exptl_crystal_size_max 0.20
_exptl_crystal_size_mid 0.10
_exptl_crystal_size_min 0.07
_refine_diff_density_max 1.252
_refine_diff_density_min -0.501
_refine_diff_density_rms 0.089
_refine_ls_extinction_method none
_refine_ls_goodness_of_fit_ref 1.021
_refine_ls_hydrogen_treatment constr
_refine_ls_matrix_type full
_refine_ls_number_parameters 481
_refine_ls_number_reflns 5489
_refine_ls_number_restraints 0
_refine_ls_restrained_S_all 1.021
_refine_ls_R_factor_all 0.1491
_refine_ls_R_factor_gt 0.0751
_refine_ls_shift/su_max 0.001
_refine_ls_shift/su_mean 0.000
_refine_ls_structure_factor_coef Fsqd
_refine_ls_weighting_details 'w=1/[\s^2^(Fo^2^)+(0.1189P)^2^+8.3355P] where P=(Fo^2^+2Fc^2^)/3'
_refine_ls_weighting_scheme calc
_refine_ls_wR_factor_gt 0.1913
_refine_ls_wR_factor_ref 0.2337
_reflns_number_gt 3041
_reflns_number_total 5489
_reflns_threshold_expression 'I > 2\s(I)'
_cod_data_source_file b506101f.txt
_cod_data_source_block SG0306
_cod_original_sg_symbol_H-M 'P b c n '
_cod_database_code 7150206

loop_
_symmetry_equiv_pos_as_xyz
'x, y, z'
'-x+1/2, -y+1/2, z+1/2'
'x+1/2, -y+1/2, -z'
'-x, y, -z+1/2'
'-x, -y, -z'
'x-1/2, y-1/2, -z-1/2'
'-x-1/2, y-1/2, z'
'x, -y, z-1/2'

loop_
_atom_site_label
_atom_site_type_symbol
_atom_site_fract_x
_atom_site_fract_y
_atom_site_fract_z
_atom_site_U_iso_or_equiv
_atom_site_adp_type
_atom_site_occupancy
_atom_site_symmetry_multiplicity
_atom_site_calc_flag
_atom_site_refinement_flags
_atom_site_disorder_assembly
_atom_site_disorder_group
Fe Fe 1.0000 0.17935(9) 0.2500 0.0368(3) Uani 1 2 d S . .
O1 O 0.6991(2) -0.3210(4) 0.1831(2) 0.0844(15) Uani 1 1 d . . .
O2 O 1.01219(18) 0.7366(3) 0.54360(15) 0.0550(11) Uani 1 1 d . . .
N1 N 0.97380(19) 0.0535(4) 0.19855(17) 0.0389(11) Uani 1 1 d . . .
N2 N 1.06173(19) 0.1785(3) 0.19836(16) 0.0372(10) Uani 1 1 d . . .
N3 N 1.04744(18) 0.3044(3) 0.28485(17) 0.0372(10) Uani 1 1 d . . .
C2 C 0.9249(2) -0.0075(4) 0.2021(2) 0.0401(13) Uani 1 1 d . . .
H2 H 0.8969 0.0166 0.2292 0.048 Uiso 1 1 calc R . .
C3 C 0.9131(2) -0.1046(4) 0.1679(2) 0.0410(13) Uani 1 1 d . . .
C4 C 0.9541(3) -0.1385(5) 0.1289(2) 0.0504(15) Uani 1 1 d . . .
H4 H 0.9477 -0.2044 0.1052 0.060 Uiso 1 1 calc R . .
C5 C 1.0042(3) -0.0772(5) 0.1243(2) 0.0491(15) Uani 1 1 d . . .
H5 H 1.0326 -0.1016 0.0978 0.059 Uiso 1 1 calc R . .
C6 C 1.0135(2) 0.0204(4) 0.1583(2) 0.0401(13) Uani 1 1 d . . .
C7 C 1.0637(2) 0.0964(4) 0.1562(2) 0.0420(13) Uani 1 1 d . . .
C8 C 1.1083(3) 0.0934(6) 0.1180(2) 0.0549(16) Uani 1 1 d . . .
H8 H 1.1096 0.0354 0.0889 0.066 Uiso 1 1 calc R . .
C9 C 1.1513(3) 0.1761(6) 0.1223(3) 0.0623(17) Uani 1 1 d . . .
H9 H 1.1820 0.1761 0.0957 0.075 Uiso 1 1 calc R . .
C10 C 1.1491(3) 0.2591(5) 0.1657(2) 0.0551(16) Uani 1 1 d . . .
H10 H 1.1784 0.3159 0.1692 0.066 Uiso 1 1 calc R . .
C11 C 1.1042(2) 0.2579(5) 0.2036(2) 0.0443(14) Uani 1 1 d . . .
C12 C 1.0940(2) 0.3339(4) 0.2524(2) 0.0431(13) Uani 1 1 d . . .
C13 C 1.1276(2) 0.4313(5) 0.2670(2) 0.0467(14) Uani 1 1 d . . .
H13 H 1.1595 0.4524 0.2441 0.056 Uiso 1 1 calc R . .
C14 C 1.1138(2) 0.4953(5) 0.3146(2) 0.0486(15) Uani 1 1 d . . .
H14 H 1.1358 0.5621 0.3239 0.058 Uiso 1 1 calc R . .
C15 C 1.0681(2) 0.4642(4) 0.3495(2) 0.0424(13) Uani 1 1 d . . .
C16 C 1.0364(2) 0.3672(5) 0.3317(2) 0.0411(13) Uani 1 1 d . . .
H16 H 1.0047 0.3446 0.3546 0.049 Uiso 1 1 calc R . .
C17 C 0.8577(3) -0.1632(5) 0.1728(2) 0.0484(15) Uani 1 1 d . . .
C18 C 0.8413(3) -0.2146(5) 0.2231(3) 0.0597(17) Uani 1 1 d . . .
C19 C 0.7857(3) -0.2678(6) 0.2257(3) 0.073(2) Uani 1 1 d . . .
H19 H 0.7717 -0.3022 0.2600 0.088 Uiso 1 1 calc R . .
C20 C 0.7530(2) -0.2669(5) 0.1751(3) 0.0494(14) Uani 1 1 d . . .
C21 C 0.7697(3) -0.2162(6) 0.1260(3) 0.0675(19) Uani 1 1 d . . .
H21 H 0.7450 -0.2170 0.0937 0.081 Uiso 1 1 calc R . .
C22 C 0.8211(3) -0.1644(5) 0.1221(3) 0.0654(18) Uani 1 1 d . . .
C23 C 0.8790(4) -0.2180(6) 0.2750(3) 0.086(2) Uani 1 1 d . . .
H231 H 0.9177 -0.2407 0.2637 0.129 Uiso 1 1 calc R . .
H232 H 0.8639 -0.2748 0.3025 0.129 Uiso 1 1 calc R . .
H233 H 0.8800 -0.1407 0.2929 0.129 Uiso 1 1 calc R . .
C24 C 0.6632(4) -0.3214(8) 0.1323(3) 0.096(3) Uani 1 1 d . . .
H241 H 0.6566 -0.2412 0.1197 0.144 Uiso 1 1 calc R . .
H242 H 0.6266 -0.3584 0.1413 0.144 Uiso 1 1 calc R . .
H243 H 0.6823 -0.3651 0.1016 0.144 Uiso 1 1 calc R . .
C25 C 0.8396(3) -0.1126(6) 0.0645(3) 0.075(2) Uani 1 1 d . . .
H251 H 0.8621 -0.1702 0.0433 0.113 Uiso 1 1 calc R . .
H252 H 0.8628 -0.0429 0.0713 0.113 Uiso 1 1 calc R . .
H253 H 0.8056 -0.0915 0.0422 0.113 Uiso 1 1 calc R . .
C26 C 1.0519(2) 0.5311(4) 0.4019(2) 0.0412(13) Uani 1 1 d . . .
C27 C 0.9955(2) 0.5713(5) 0.4091(2) 0.0441(14) Uani 1 1 d . . .
C28 C 0.9811(2) 0.6396(4) 0.4567(2) 0.0424(13) Uani 1 1 d . . .
H28 H 0.9430 0.6666 0.4615 0.051 Uiso 1 1 calc R . .
C29 C 1.0222(3) 0.6676(4) 0.4966(2) 0.0429(14) Uani 1 1 d . . .
C30 C 1.0773(3) 0.6263(5) 0.4909(2) 0.0467(14) Uani 1 1 d . . .
H30 H 1.1049 0.6445 0.5194 0.056 Uiso 1 1 calc R . .
C31 C 1.0931(2) 0.5589(5) 0.4442(2) 0.0458(14) Uani 1 1 d . . .
C32 C 0.9475(3) 0.5468(6) 0.3665(2) 0.0600(17) Uani 1 1 d . . .
H321 H 0.9631 0.5449 0.3275 0.090 Uiso 1 1 calc R . .
H322 H 0.9186 0.6082 0.3693 0.090 Uiso 1 1 calc R . .
H323 H 0.9300 0.4714 0.3755 0.090 Uiso 1 1 calc R . .
C33 C 0.9574(3) 0.7900(5) 0.5458(2) 0.0581(17) Uani 1 1 d . . .
H331 H 0.9520 0.8390 0.5118 0.087 Uiso 1 1 calc R . .
H332 H 0.9545 0.8381 0.5804 0.087 Uiso 1 1 calc R . .
H333 H 0.9277 0.7296 0.5467 0.087 Uiso 1 1 calc R . .
C34 C 1.1544(3) 0.5149(5) 0.4417(3) 0.0567(16) Uani 1 1 d . . .
H341 H 1.1770 0.5658 0.4168 0.085 Uiso 1 1 calc R . .
H342 H 1.1548 0.4354 0.4264 0.085 Uiso 1 1 calc R . .
H343 H 1.1708 0.5151 0.4805 0.085 Uiso 1 1 calc R . .
P1 P 0.80461(8) 0.80783(15) 0.44489(7) 0.0592(5) Uani 1 1 d . . .
F1A F 0.8659(12) 0.823(2) 0.4280(13) 0.134(10) Uani 0.54(4) 1 d P A 1
F2A F 0.7381(14) 0.783(3) 0.4710(12) 0.089(7) Uani 0.54(4) 1 d P A 1
F3A F 0.7971(6) 0.9470(12) 0.4506(10) 0.077(4) Uani 0.54(4) 1 d P A 1
F4A F 0.8236(7) 0.807(3) 0.5122(6) 0.103(6) Uani 0.54(4) 1 d P A 1
F5A F 0.8107(9) 0.6739(17) 0.4455(11) 0.113(7) Uani 0.54(4) 1 d P A 1
F6A F 0.7803(7) 0.8096(18) 0.3839(8) 0.077(6) Uani 0.54(4) 1 d P A 1
F1B F 0.8702(9) 0.8176(15) 0.4185(8) 0.047(5) Uani 0.46(4) 1 d P A 2
F2B F 0.7445(16) 0.810(4) 0.4645(16) 0.092(9) Uani 0.46(4) 1 d P A 2
F3B F 0.818(2) 0.920(3) 0.4754(13) 0.136(12) Uani 0.46(4) 1 d P A 2
F4B F 0.8275(7) 0.737(3) 0.4978(9) 0.099(7) Uani 0.46(4) 1 d P A 2
F5B F 0.7988(10) 0.686(2) 0.4121(17) 0.118(12) Uani 0.46(4) 1 d P A 2
F6B F 0.7880(14) 0.871(4) 0.3886(13) 0.142(13) Uani 0.46(4) 1 d P A 2
O3 O 0.7183(4) 0.0260(7) 0.3390(4) 0.077(3) Uani 0.50 1 d P . .

loop_
_atom_site_aniso_label
_atom_site_aniso_U_11
_atom_site_aniso_U_22
_atom_site_aniso_U_33
_atom_site_aniso_U_23
_atom_site_aniso_U_13
_atom_site_aniso_U_12
Fe 0.0460(7) 0.0327(6) 0.0316(6) 0.000 0.0050(5) 0.000
O1 0.071(3) 0.081(4) 0.101(4) 0.004(3) 0.006(3) -0.007(3)
O2 0.075(3) 0.049(2) 0.042(2) -0.0085(18) -0.004(2) -0.002(2)
N1 0.050(3) 0.034(2) 0.032(2) -0.0026(18) -0.004(2) 0.004(2)
N2 0.050(3) 0.032(2) 0.030(2) 0.0020(19) 0.0017(19) 0.005(2)
N3 0.045(3) 0.036(2) 0.031(2) 0.0039(19) 0.0052(19) -0.001(2)
C2 0.048(4) 0.038(3) 0.034(3) -0.001(2) 0.001(2) 0.005(3)
C3 0.048(3) 0.035(3) 0.040(3) -0.004(2) -0.011(3) 0.005(3)
C4 0.061(4) 0.042(3) 0.048(4) -0.012(3) -0.012(3) 0.007(3)
C5 0.060(4) 0.047(3) 0.040(3) -0.006(3) 0.008(3) 0.014(3)
C6 0.048(3) 0.037(3) 0.035(3) -0.002(2) 0.000(2) 0.009(3)
C7 0.052(4) 0.036(3) 0.037(3) 0.003(2) 0.005(3) 0.013(3)
C8 0.058(4) 0.061(4) 0.046(3) -0.005(3) 0.014(3) 0.011(3)
C9 0.061(4) 0.063(4) 0.063(4) 0.001(3) 0.023(3) 0.005(4)
C10 0.055(4) 0.053(4) 0.058(4) 0.002(3) 0.016(3) -0.001(3)
C11 0.051(4) 0.040(3) 0.042(3) 0.009(3) 0.010(3) 0.007(3)
C12 0.048(3) 0.038(3) 0.043(3) 0.005(3) 0.005(3) 0.001(3)
C13 0.048(4) 0.047(3) 0.045(3) 0.008(3) 0.007(3) -0.005(3)
C14 0.054(4) 0.038(3) 0.054(4) 0.007(3) 0.000(3) -0.010(3)
C15 0.051(3) 0.036(3) 0.041(3) 0.003(2) -0.004(3) -0.004(3)
C16 0.046(3) 0.040(3) 0.038(3) 0.006(2) 0.002(3) -0.003(3)
C17 0.053(4) 0.043(3) 0.048(4) -0.015(3) -0.005(3) 0.012(3)
C18 0.061(4) 0.047(4) 0.071(4) -0.021(3) 0.003(4) -0.003(3)
C19 0.092(6) 0.071(5) 0.057(4) -0.001(4) 0.020(4) 0.025(4)
C20 0.045(3) 0.043(3) 0.060(4) -0.002(3) 0.002(3) -0.006(3)
C21 0.077(5) 0.063(4) 0.062(4) -0.001(3) 0.011(4) -0.001(4)
C22 0.055(4) 0.046(4) 0.096(5) -0.023(4) 0.001(4) -0.007(3)
C23 0.130(7) 0.063(5) 0.064(5) 0.014(4) 0.017(5) -0.005(5)
C24 0.088(6) 0.109(7) 0.092(6) 0.009(5) -0.011(5) -0.030(5)
C25 0.086(5) 0.084(5) 0.057(4) 0.003(4) -0.018(4) -0.011(4)
C26 0.052(4) 0.031(3) 0.042(3) 0.004(2) 0.000(3) -0.007(3)
C27 0.056(4) 0.041(3) 0.036(3) 0.000(2) -0.006(3) -0.002(3)
C28 0.050(4) 0.035(3) 0.042(3) 0.004(2) 0.003(3) -0.006(2)
C29 0.063(4) 0.035(3) 0.031(3) 0.002(2) 0.001(3) -0.008(3)
C30 0.063(4) 0.036(3) 0.040(3) 0.003(3) -0.012(3) -0.013(3)
C31 0.055(4) 0.032(3) 0.050(3) 0.004(3) -0.003(3) -0.010(3)
C32 0.054(4) 0.070(4) 0.056(4) -0.022(3) -0.007(3) 0.013(3)
C33 0.077(5) 0.051(4) 0.047(4) -0.014(3) -0.004(3) 0.008(3)
C34 0.057(4) 0.052(4) 0.061(4) 0.002(3) -0.005(3) -0.005(3)
P1 0.0616(13) 0.0594(12) 0.0565(10) 0.0027(9) -0.0064(9) -0.0114(9)
F1A 0.073(13) 0.163(19) 0.17(2) 0.060(14) -0.002(12) -0.017(12)
F2A 0.077(11) 0.123(18) 0.067(7) 0.007(8) 0.012(8) -0.052(9)
F3A 0.091(8) 0.054(6) 0.085(10) 0.009(6) 0.019(6) 0.002(5)
F4A 0.134(9) 0.112(15) 0.062(6) -0.002(8) -0.029(6) -0.036(9)
F5A 0.162(12) 0.058(7) 0.120(16) 0.028(10) 0.008(11) -0.005(7)
F6A 0.059(6) 0.122(15) 0.049(6) -0.015(9) -0.004(4) 0.003(8)
F1B 0.034(8) 0.052(8) 0.055(7) -0.004(6) 0.001(5) -0.009(6)
F2B 0.072(11) 0.092(15) 0.113(17) -0.020(13) 0.049(9) -0.037(11)
F3B 0.25(3) 0.079(14) 0.083(15) -0.030(11) 0.058(17) -0.048(15)
F4B 0.135(10) 0.108(18) 0.053(10) 0.021(10) -0.010(7) -0.017(10)
F5B 0.115(13) 0.075(16) 0.16(2) -0.059(16) 0.041(14) -0.049(11)
F6B 0.120(17) 0.20(3) 0.103(18) 0.068(19) 0.004(13) 0.066(19)
O3 0.095(7) 0.054(5) 0.080(6) 0.011(5) -0.044(5) -0.020(5)

loop_
_atom_type_symbol
_atom_type_description
_atom_type_number_in_cell
_atom_type_scat_dispersion_real
_atom_type_scat_dispersion_imag
_atom_type_scat_source
C C 264 0.0033 0.0016
; International Tables for Crystallography (1992).
Vol. C, Tables 4.2.6.8 and 6.1.1.4
;
H H 256 0.0000 0.0000
; International Tables for Crystallography (1992).
Vol. C, Tables 4.2.6.8 and 6.1.1.4
;
F F 48 0.0171 0.0103
; International Tables for Crystallography (1992).
Vol. C, Tables 4.2.6.8 and 6.1.1.4
;
Fe Fe 4 0.3463 0.8444
; International Tables for Crystallography (1992).
Vol. C, Tables 4.2.6.8 and 6.1.1.4
;
N N 24 0.0061 0.0033
; International Tables for Crystallography (1992).
Vol. C, Tables 4.2.6.8 and 6.1.1.4
;
O O 20 0.0106 0.0060
; International Tables for Crystallography (1992).
Vol. C, Tables 4.2.6.8 and 6.1.1.4
;
P P 8 0.1023 0.0942
; International Tables for Crystallography (1992).
Vol. C, Tables 4.2.6.8 and 6.1.1.4
;

loop_
_geom_angle_atom_site_label_1
_geom_angle_atom_site_label_2
_geom_angle_atom_site_label_3
_geom_angle
_geom_angle_site_symmetry_1
_geom_angle_site_symmetry_3
_geom_angle_publ_flag
N2 Fe N2 179.4(3) . 4_755 ?
N2 Fe N1 98.41(17) . 4_755 ?
N2 Fe N1 81.16(18) 4_755 4_755 ?
N2 Fe N1 81.16(18) . . ?
N2 Fe N1 98.41(18) 4_755 . ?
N1 Fe N1 85.9(2) 4_755 . ?
N2 Fe N3 80.57(17) . . ?
N2 Fe N3 99.86(16) 4_755 . ?
N1 Fe N3 96.17(16) 4_755 . ?
N1 Fe N3 161.72(17) . . ?
N2 Fe N3 99.86(16) . 4_755 ?
N2 Fe N3 80.57(17) 4_755 4_755 ?
N1 Fe N3 161.72(17) 4_755 4_755 ?
N1 Fe N3 96.16(16) . 4_755 ?
N3 Fe N3 87.5(2) . 4_755 ?
C20 O1 C24 114.1(5) . . ?
C29 O2 C33 115.6(4) . . ?
C2 N1 C6 118.3(4) . . ?
C2 N1 Fe 127.5(3) . . ?
C6 N1 Fe 114.0(3) . . ?
C11 N2 C7 120.4(5) . . ?
C11 N2 Fe 120.2(3) . . ?
C7 N2 Fe 119.4(4) . . ?
C16 N3 C12 118.2(4) . . ?
C16 N3 Fe 128.1(4) . . ?
C12 N3 Fe 113.4(3) . . ?
N1 C2 C3 123.3(5) . . ?
N1 C2 H2 118.3 . . ?
C3 C2 H2 118.3 . . ?
C4 C3 C2 117.6(5) . . ?
C4 C3 C17 122.5(5) . . ?
C2 C3 C17 119.8(5) . . ?
C5 C4 C3 120.2(5) . . ?
C5 C4 H4 119.9 . . ?
C3 C4 H4 119.9 . . ?
C4 C5 C6 120.2(5) . . ?
C4 C5 H5 119.9 . . ?
C6 C5 H5 119.9 . . ?
N1 C6 C5 120.4(5) . . ?
N1 C6 C7 113.6(4) . . ?
C5 C6 C7 126.0(5) . . ?
N2 C7 C8 120.7(5) . . ?
N2 C7 C6 111.2(4) . . ?
C8 C7 C6 128.0(5) . . ?
C7 C8 C9 119.2(6) . . ?
C7 C8 H8 120.4 . . ?
C9 C8 H8 120.4 . . ?
C8 C9 C10 119.7(6) . . ?
C8 C9 H9 120.2 . . ?
C10 C9 H9 120.2 . . ?
C11 C10 C9 119.3(6) . . ?
C11 C10 H10 120.4 . . ?
C9 C10 H10 120.4 . . ?
N2 C11 C10 120.7(5) . . ?
N2 C11 C12 110.7(5) . . ?
C10 C11 C12 128.5(6) . . ?
N3 C12 C13 120.5(5) . . ?
N3 C12 C11 114.4(5) . . ?
C13 C12 C11 125.1(5) . . ?
C14 C13 C12 119.4(5) . . ?
C14 C13 H13 120.3 . . ?
C12 C13 H13 120.3 . . ?
C13 C14 C15 121.2(5) . . ?
C13 C14 H14 119.4 . . ?
C15 C14 H14 119.4 . . ?
C14 C15 C16 116.0(5) . . ?
C14 C15 C26 122.9(5) . . ?
C16 C15 C26 121.1(5) . . ?
N3 C16 C15 124.7(5) . . ?
N3 C16 H16 117.6 . . ?
C15 C16 H16 117.6 . . ?
C18 C17 C22 121.6(6) . . ?
C18 C17 C3 120.9(5) . . ?
C22 C17 C3 117.5(5) . . ?
C17 C18 C19 118.2(6) . . ?
C17 C18 C23 122.6(6) . . ?
C19 C18 C23 119.2(7) . . ?
C20 C19 C18 117.0(6) . . ?
C20 C19 H19 121.5 . . ?
C18 C19 H19 121.5 . . ?
C21 C20 C19 123.9(6) . . ?
C21 C20 O1 124.2(6) . . ?
C19 C20 O1 111.8(6) . . ?
C20 C21 C22 120.7(7) . . ?
C20 C21 H21 119.6 . . ?
C22 C21 H21 119.6 . . ?
C21 C22 C17 118.4(7) . . ?
C21 C22 C25 118.9(6) . . ?
C17 C22 C25 122.7(6) . . ?
C18 C23 H231 109.5 . . ?
C18 C23 H232 109.5 . . ?
H231 C23 H232 109.5 . . ?
C18 C23 H233 109.5 . . ?
H231 C23 H233 109.5 . . ?
H232 C23 H233 109.5 . . ?
O1 C24 H241 109.5 . . ?
O1 C24 H242 109.5 . . ?
H241 C24 H242 109.5 . . ?
O1 C24 H243 109.5 . . ?
H241 C24 H243 109.5 . . ?
H242 C24 H243 109.5 . . ?
C22 C25 H251 109.5 . . ?
C22 C25 H252 109.5 . . ?
H251 C25 H252 109.5 . . ?
C22 C25 H253 109.5 . . ?
H251 C25 H253 109.5 . . ?
H252 C25 H253 109.5 . . ?
C27 C26 C31 118.9(5) . . ?
C27 C26 C15 120.4(5) . . ?
C31 C26 C15 120.7(5) . . ?
C28 C27 C26 120.2(5) . . ?
C28 C27 C32 116.2(5) . . ?
C26 C27 C32 123.5(5) . . ?
C29 C28 C27 119.9(5) . . ?
C29 C28 H28 120.1 . . ?
C27 C28 H28 120.1 . . ?
O2 C29 C28 123.7(5) . . ?
O2 C29 C30 115.8(5) . . ?
C28 C29 C30 120.5(5) . . ?
C29 C30 C31 121.2(5) . . ?
C29 C30 H30 119.4 . . ?
C31 C30 H30 119.4 . . ?
C30 C31 C26 119.3(5) . . ?
C30 C31 C34 117.9(5) . . ?
C26 C31 C34 122.8(5) . . ?
C27 C32 H321 109.5 . . ?
C27 C32 H322 109.5 . . ?
H321 C32 H322 109.5 . . ?
C27 C32 H323 109.5 . . ?
H321 C32 H323 109.5 . . ?
H322 C32 H323 109.5 . . ?
O2 C33 H331 109.5 . . ?
O2 C33 H332 109.5 . . ?
H331 C33 H332 109.5 . . ?
O2 C33 H333 109.5 . . ?
H331 C33 H333 109.5 . . ?
H332 C33 H333 109.5 . . ?
C31 C34 H341 109.5 . . ?
C31 C34 H342 109.5 . . ?
H341 C34 H342 109.5 . . ?
C31 C34 H343 109.5 . . ?
H341 C34 H343 109.5 . . ?
H342 C34 H343 109.5 . . ?
F2B P1 F3B 91.7(19) . . ?
F1A P1 F6A 96.4(13) . . ?
F1A P1 F5A 91.9(13) . . ?
F6A P1 F5A 93.3(8) . . ?
F2B P1 F6B 90.8(19) . . ?
F3B P1 F6B 93.0(11) . . ?
F2B P1 F4B 95.3(18) . . ?
F3B P1 F4B 90.2(10) . . ?
F6B P1 F4B 173.0(12) . . ?
F2B P1 F5B 94.9(16) . . ?
F3B P1 F5B 173.2(16) . . ?
F6B P1 F5B 88.9(11) . . ?
F4B P1 F5B 87.2(9) . . ?
F1A P1 F3A 90.4(12) . . ?
F6A P1 F3A 91.4(7) . . ?
F5A P1 F3A 174.6(7) . . ?
F1A P1 F4A 89.5(12) . . ?
F6A P1 F4A 174.0(10) . . ?
F5A P1 F4A 87.8(7) . . ?
F3A P1 F4A 87.3(7) . . ?
F2B P1 F1B 173.7(19) . . ?
F3B P1 F1B 86.0(14) . . ?
F6B P1 F1B 83.5(14) . . ?
F4B P1 F1B 90.6(9) . . ?
F5B P1 F1B 87.7(8) . . ?
F1A P1 F2A 173.4(16) . . ?
F6A P1 F2A 89.7(11) . . ?
F5A P1 F2A 85.2(15) . . ?
F3A P1 F2A 92.0(14) . . ?
F4A P1 F2A 84.5(11) . . ?

loop_
_geom_bond_atom_site_label_1
_geom_bond_atom_site_label_2
_geom_bond_distance
_geom_bond_site_symmetry_2
_geom_bond_publ_flag
Fe N2 1.879(4) . ?
Fe N2 1.879(4) 4_755 ?
Fe N1 1.975(4) 4_755 ?
Fe N1 1.975(4) . ?
Fe N3 1.988(4) . ?
Fe N3 1.988(4) 4_755 ?
O1 C20 1.418(7) . ?
O1 C24 1.450(8) . ?
O2 C29 1.372(6) . ?
O2 C33 1.422(7) . ?
N1 C2 1.344(7) . ?
N1 C6 1.373(6) . ?
N2 C11 1.354(7) . ?
N2 C7 1.362(6) . ?
N3 C16 1.334(6) . ?
N3 C12 1.369(7) . ?
C2 C3 1.398(7) . ?
C2 H2 0.9500 . ?
C3 C4 1.377(8) . ?
C3 C17 1.464(8) . ?
C4 C5 1.370(8) . ?
C4 H4 0.9500 . ?
C5 C6 1.390(7) . ?
C5 H5 0.9500 . ?
C6 C7 1.463(7) . ?
C7 C8 1.372(7) . ?
C8 C9 1.387(8) . ?
C8 H8 0.9500 . ?
C9 C10 1.391(8) . ?
C9 H9 0.9500 . ?
C10 C11 1.371(7) . ?
C10 H10 0.9500 . ?
C11 C12 1.453(7) . ?
C12 C13 1.408(8) . ?
C13 C14 1.369(8) . ?
C13 H13 0.9500 . ?
C14 C15 1.389(7) . ?
C14 H14 0.9500 . ?
C15 C16 1.402(7) . ?
C15 C26 1.491(7) . ?
C16 H16 0.9500 . ?
C17 C18 1.368(8) . ?
C17 C22 1.457(9) . ?
C18 C19 1.437(9) . ?
C18 C23 1.498(10) . ?
C19 C20 1.405(9) . ?
C19 H19 0.9500 . ?
C20 C21 1.341(8) . ?
C21 C22 1.343(9) . ?
C21 H21 0.9500 . ?
C22 C25 1.530(9) . ?
C23 H231 0.9800 . ?
C23 H232 0.9800 . ?
C23 H233 0.9800 . ?
C24 H241 0.9800 . ?
C24 H242 0.9800 . ?
C24 H243 0.9800 . ?
C25 H251 0.9800 . ?
C25 H252 0.9800 . ?
C25 H253 0.9800 . ?
C26 C27 1.407(8) . ?
C26 C31 1.416(7) . ?
C27 C28 1.401(7) . ?
C27 C32 1.523(7) . ?
C28 C29 1.375(8) . ?
C28 H28 0.9500 . ?
C29 C30 1.379(8) . ?
C30 C31 1.386(8) . ?
C30 H30 0.9500 . ?
C31 C34 1.520(8) . ?
C32 H321 0.9800 . ?
C32 H322 0.9800 . ?
C32 H323 0.9800 . ?
C33 H331 0.9800 . ?
C33 H332 0.9800 . ?
C33 H333 0.9800 . ?
C34 H341 0.9800 . ?
C34 H342 0.9800 . ?
C34 H343 0.9800 . ?
P1 F1A 1.50(3) . ?
P1 F2A 1.69(3) . ?
P1 F3A 1.613(14) . ?
P1 F4A 1.629(13) . ?
P1 F5A 1.544(19) . ?
P1 F6A 1.531(18) . ?
P1 F1B 1.66(2) . ?
P1 F2B 1.48(4) . ?
P1 F3B 1.499(18) . ?
P1 F4B 1.570(14) . ?
P1 F5B 1.597(17) . ?
P1 F6B 1.55(3) . ?

loop_
_geom_torsion_atom_site_label_1
_geom_torsion_atom_site_label_2
_geom_torsion_atom_site_label_3
_geom_torsion_atom_site_label_4
_geom_torsion
_geom_torsion_site_symmetry_1
_geom_torsion_site_symmetry_2
_geom_torsion_site_symmetry_3
_geom_torsion_site_symmetry_4
_geom_torsion_publ_flag
N2 Fe N1 C2 -178.9(4) . . . . ?
N2 Fe N1 C2 1.5(4) 4_755 . . . ?
N1 Fe N1 C2 81.9(4) 4_755 . . . ?
N3 Fe N1 C2 179.3(5) . . . . ?
N3 Fe N1 C2 -79.8(4) 4_755 . . . ?
N2 Fe N1 C6 7.2(3) . . . . ?
N2 Fe N1 C6 -172.4(3) 4_755 . . . ?
N1 Fe N1 C6 -91.9(4) 4_755 . . . ?
N3 Fe N1 C6 5.4(7) . . . . ?
N3 Fe N1 C6 106.3(3) 4_755 . . . ?
N2 Fe N2 C11 -141.9(3) 4_755 . . . ?
N1 Fe N2 C11 -99.2(4) 4_755 . . . ?
N1 Fe N2 C11 176.3(4) . . . . ?
N3 Fe N2 C11 -4.3(4) . . . . ?
N3 Fe N2 C11 81.5(4) 4_755 . . . ?
N2 Fe N2 C7 37.2(5) 4_755 . . . ?
N1 Fe N2 C7 79.9(4) 4_755 . . . ?
N1 Fe N2 C7 -4.6(4) . . . . ?
N3 Fe N2 C7 174.8(4) . . . . ?
N3 Fe N2 C7 -99.4(4) 4_755 . . . ?
N2 Fe N3 C16 -179.7(4) . . . . ?
N2 Fe N3 C16 -0.1(4) 4_755 . . . ?
N1 Fe N3 C16 -82.2(4) 4_755 . . . ?
N1 Fe N3 C16 -177.9(5) . . . . ?
N3 Fe N3 C16 79.9(4) 4_755 . . . ?
N2 Fe N3 C12 6.9(3) . . . . ?
N2 Fe N3 C12 -173.5(3) 4_755 . . . ?
N1 Fe N3 C12 104.4(4) 4_755 . . . ?
N1 Fe N3 C12 8.7(7) . . . . ?
N3 Fe N3 C12 -93.5(4) 4_755 . . . ?
C6 N1 C2 C3 1.7(7) . . . . ?
Fe N1 C2 C3 -171.9(4) . . . . ?
N1 C2 C3 C4 0.1(8) . . . . ?
N1 C2 C3 C17 -177.4(5) . . . . ?
C2 C3 C4 C5 -0.5(8) . . . . ?
C17 C3 C4 C5 177.0(5) . . . . ?
C3 C4 C5 C6 -0.9(8) . . . . ?
C2 N1 C6 C5 -3.2(7) . . . . ?
Fe N1 C6 C5 171.3(4) . . . . ?
C2 N1 C6 C7 177.0(4) . . . . ?
Fe N1 C6 C7 -8.5(5) . . . . ?
C4 C5 C6 N1 2.8(8) . . . . ?
C4 C5 C6 C7 -177.3(5) . . . . ?
C11 N2 C7 C8 -0.8(7) . . . . ?
Fe N2 C7 C8 -179.9(4) . . . . ?
C11 N2 C7 C6 -179.7(4) . . . . ?
Fe N2 C7 C6 1.3(5) . . . . ?
N1 C6 C7 N2 4.9(6) . . . . ?
C5 C6 C7 N2 -175.0(5) . . . . ?
N1 C6 C7 C8 -173.9(5) . . . . ?
C5 C6 C7 C8 6.2(9) . . . . ?
N2 C7 C8 C9 -0.7(8) . . . . ?
C6 C7 C8 C9 178.0(5) . . . . ?
C7 C8 C9 C10 1.2(9) . . . . ?
C8 C9 C10 C11 -0.2(9) . . . . ?
C7 N2 C11 C10 1.8(8) . . . . ?
Fe N2 C11 C10 -179.2(4) . . . . ?
C7 N2 C11 C12 -178.2(4) . . . . ?
Fe N2 C11 C12 0.9(6) . . . . ?
C9 C10 C11 N2 -1.3(9) . . . . ?
C9 C10 C11 C12 178.7(6) . . . . ?
C16 N3 C12 C13 -2.7(7) . . . . ?
Fe N3 C12 C13 171.4(4) . . . . ?
C16 N3 C12 C11 177.5(4) . . . . ?
Fe N3 C12 C11 -8.4(6) . . . . ?
N2 C11 C12 N3 5.1(6) . . . . ?
C10 C11 C12 N3 -174.9(5) . . . . ?
N2 C11 C12 C13 -174.7(5) . . . . ?
C10 C11 C12 C13 5.4(9) . . . . ?
N3 C12 C13 C14 1.0(8) . . . . ?
C11 C12 C13 C14 -179.2(5) . . . . ?
C12 C13 C14 C15 1.6(8) . . . . ?
C13 C14 C15 C16 -2.4(8) . . . . ?
C13 C14 C15 C26 179.7(5) . . . . ?
C12 N3 C16 C15 1.9(8) . . . . ?
Fe N3 C16 C15 -171.2(4) . . . . ?
C14 C15 C16 N3 0.6(8) . . . . ?
C26 C15 C16 N3 178.6(5) . . . . ?
C4 C3 C17 C18 120.1(6) . . . . ?
C2 C3 C17 C18 -62.4(7) . . . . ?
C4 C3 C17 C22 -59.9(7) . . . . ?
C2 C3 C17 C22 117.5(6) . . . . ?
C22 C17 C18 C19 -1.7(9) . . . . ?
C3 C17 C18 C19 178.3(5) . . . . ?
C22 C17 C18 C23 177.8(6) . . . . ?
C3 C17 C18 C23 -2.2(9) . . . . ?
C17 C18 C19 C20 2.3(9) . . . . ?
C23 C18 C19 C20 -177.2(6) . . . . ?
C18 C19 C20 C21 -2.4(9) . . . . ?
C18 C19 C20 O1 -179.5(5) . . . . ?
C24 O1 C20 C21 2.3(9) . . . . ?
C24 O1 C20 C19 179.4(6) . . . . ?
C19 C20 C21 C22 1.7(10) . . . . ?
O1 C20 C21 C22 178.5(6) . . . . ?
C20 C21 C22 C17 -0.9(9) . . . . ?
C20 C21 C22 C25 177.3(6) . . . . ?
C18 C17 C22 C21 1.0(9) . . . . ?
C3 C17 C22 C21 -179.0(5) . . . . ?
C18 C17 C22 C25 -177.1(6) . . . . ?
C3 C17 C22 C25 2.9(8) . . . . ?
C14 C15 C26 C27 126.5(6) . . . . ?
C16 C15 C26 C27 -51.3(7) . . . . ?
C14 C15 C26 C31 -51.2(7) . . . . ?
C16 C15 C26 C31 131.0(5) . . . . ?
C31 C26 C27 C28 1.3(8) . . . . ?
C15 C26 C27 C28 -176.4(5) . . . . ?
C31 C26 C27 C32 -179.9(5) . . . . ?
C15 C26 C27 C32 2.4(8) . . . . ?
C26 C27 C28 C29 0.1(8) . . . . ?
C32 C27 C28 C29 -178.8(5) . . . . ?
C33 O2 C29 C28 -6.9(7) . . . . ?
C33 O2 C29 C30 172.9(5) . . . . ?
C27 C28 C29 O2 178.1(5) . . . . ?
C27 C28 C29 C30 -1.7(8) . . . . ?
O2 C29 C30 C31 -177.9(5) . . . . ?
C28 C29 C30 C31 1.9(8) . . . . ?
C29 C30 C31 C26 -0.5(8) . . . . ?
C29 C30 C31 C34 -178.8(5) . . . . ?
C27 C26 C31 C30 -1.1(7) . . . . ?
C15 C26 C31 C30 176.6(5) . . . . ?
C27 C26 C31 C34 177.1(5) . . . . ?
C15 C26 C31 C34 -5.2(8) . . . . ?
